data_9014289
loop_
_publ_author_name
'Podschus, E.'
'Hofmann, U.'
'Leschewski, K.'

_publ_section_title
;
 Roentgenographische Strukturuntersuchungen von Ultramarinblau und
 seinen Reaktionsprodukten
 _cod_database_code 1010316
;
_journal_name_full 'Zeitschrift fur Anorganische und Allgemeine Chemie'
_journal_page_first 305
_journal_page_last 333
_journal_volume 228
_journal_year 1936
_chemical_formula_sum 'Al3 Na4 O12.3 S1.248 Si3'
_space_group_IT_number 218
_symmetry_space_group_name_Hall 'P -4n 2 3'
_symmetry_space_group_name_H-M 'P -4 3 n'
_cell_angle_alpha 90
_cell_angle_beta 90
_cell_angle_gamma 90
_cell_length_a 9.06
_cell_length_b 9.06
_cell_length_c 9.06
_cell_formula_units_Z 2
_cell_volume 743.677
_database_code_amcsd 0017242
_exptl_crystal_density_diffrn 2.206
_cod_duplicate_entry 1010316
_cod_original_cell_volume 743.678
_cod_original_formula_sum 'Na4 Al3 Si3 O12.3 S1.248'
_cod_database_code 9014289
_amcsd_formula_title 'Al6 H1.2 Na8 O24.6 S2.5 Si6'

loop_
_space_group_symop_operation_xyz
x,y,z
-z,x,-y
-y,z,-x
-x,y,-z
1/2+x,1/2-z,1/2-y
1/2+z,1/2-y,1/2-x
1/2+y,1/2-x,1/2-z
1/2+x,1/2+z,1/2+y
1/2+z,1/2+y,1/2+x
1/2+y,1/2+x,1/2+z
-z,-x,y
-y,-z,x
-x,-y,z
z,-x,-y
y,-z,-x
x,-y,-z
1/2-x,1/2+z,1/2-y
1/2-z,1/2+y,1/2-x
1/2-y,1/2+x,1/2-z
1/2-x,1/2-z,1/2+y
1/2-z,1/2-y,1/2+x
1/2-y,1/2-x,1/2+z
z,x,y
y,z,x

loop_
_atom_site_label
_atom_site_fract_x
_atom_site_fract_y
_atom_site_fract_z
_atom_site_occupancy
Na1 0.21700 0.21700 0.21700 1.00000
Al1 0.50000 0.00000 0.25000 1.00000
Si1 0.00000 0.50000 0.25000 1.00000
O1 0.13600 0.47500 0.14700 1.00000
S1 0.11000 0.00000 0.00000 0.18300
S2 0.00000 0.00000 0.00000 0.15000
O2 0.00000 0.00000 0.00000 0.30000

loop_
_cod_related_entry_id
_cod_related_entry_database
_cod_related_entry_code
1 AMCSD 0017242
